data_7111097
loop_
_publ_author_name
'Jouaiti, Abdelaziz'
'Lo\"i, Marielle'
'Hosseini, Mir Wais'
'De Cian, Andr\'e'

_publ_section_title
;
 Metallacyclophanes formed by a tetrapyrazolyl ligand and copper(ii)
 cation
;
_journal_issue 21
_journal_name_full 'Chemical Communications'
_journal_page_first 2085
_journal_paper_doi 10.1039/b006665f
_journal_year 2000
_chemical_formula_moiety 'C18 H14 N8'
_chemical_formula_sum 'C18 H14 N8'
_chemical_formula_weight 342.37
_chemical_name_systematic ' ?'
_space_group_IT_number 2
_symmetry_cell_setting triclinic
_symmetry_space_group_name_Hall '-P 1'
_symmetry_space_group_name_H-M 'P -1'
_cell_angle_alpha 76
_cell_angle_beta 76
_cell_angle_gamma 80
_cell_formula_units_Z 1
_cell_length_a 6.384(1)
_cell_length_b 7.007(1)
_cell_length_c 9.941(1)
_cell_measurement_reflns_used 4814
_cell_measurement_temperature 294
_cell_measurement_theta_max 27.7
_cell_measurement_theta_min 1.4
_cell_volume 415.52(10)
_computing_publication_material CIFGEN_IN_OpenMoleN_(_1997)
_computing_structure_refinement LSFM_OpenMoleN_(_1997)
_computing_structure_solution Direct_methods_(SIR,_Burla_et_al.,_1989)
_diffrn_ambient_temperature 294
_diffrn_measurement_details
;
   4814 reflections were collected using program Collect
 ("Collect" Data collection software, Nonius B.V., 1998)
 The conditions were as follow : crystal to detector distance =  35. mm.
 Scan angle =  2.0 deg 1 scans of  100 sec per frame.
 Data collection was divided into  5 sets
 with the following starting angles and number of frames :

 Set 1 Theta =    8.10 Omega =  180.00 Kappa =    0.00   91 frames
 Set 2 Theta =   -8.10 Kappa =  136.00 Phi   =    0.00   29 frames
 Set 3 Theta =    6.10 Kappa =   45.00 Phi   =    0.00   50 frames
 Set 4 Theta =   -5.80 Kappa = -170.00 Phi   =    0.00   20 frames
 Set 5 Theta =    8.10 Kappa =  134.00 Phi   =    0.00   15 frames
 Friedel pairs were averaged. Internal R = 0.03
;
_diffrn_measurement_device_type KappaCCD
_diffrn_measurement_method '\p scans'
_diffrn_radiation_monochromator graphite
_diffrn_radiation_type Mo-K\a
_diffrn_radiation_wavelength 0.71073
_diffrn_reflns_av_R_equivalents 0
_diffrn_reflns_av_sigmaI/netI 0.333
_diffrn_reflns_limit_h_max 8
_diffrn_reflns_limit_h_min 0
_diffrn_reflns_limit_k_max 9
_diffrn_reflns_limit_k_min -8
_diffrn_reflns_limit_l_max 12
_diffrn_reflns_limit_l_min -12
_diffrn_reflns_number 4814
_diffrn_reflns_theta_max 27.68
_diffrn_reflns_theta_min 2.5
_diffrn_source xray_tube
_diffrn_standards_decay_% 0
_exptl_absorpt_coefficient_mu 0.089
_exptl_absorpt_correction_type none
_exptl_crystal_colour colorless
_exptl_crystal_density_diffrn 1.36
_exptl_crystal_density_method none
_exptl_crystal_description prism
_exptl_crystal_F_000 178
_exptl_crystal_size_max 0.20
_exptl_crystal_size_mid 0.18
_exptl_crystal_size_min 0.16
_refine_diff_density_max 0.197
_refine_diff_density_min -0.207
_refine_ls_extinction_method none
_refine_ls_goodness_of_fit_all 1.113
_refine_ls_goodness_of_fit_ref 1.066
_refine_ls_hydrogen_treatment noref
_refine_ls_matrix_type full
_refine_ls_number_constraints 0
_refine_ls_number_parameters 118
_refine_ls_number_reflns 1508
_refine_ls_number_restraints 0
_refine_ls_R_factor_all 0.057
_refine_ls_R_factor_gt 0.040
_refine_ls_shift/esd_mean 0.000
_refine_ls_shift/su_max 0.002
_refine_ls_structure_factor_coef F
_refine_ls_weighting_details 'w = 4Fo^2^/(\s^2^(Fo^2^)+0.0004 Fo^4^)+3.0'
_refine_ls_weighting_scheme calc
_refine_ls_wR_factor_all 0.051
_refine_ls_wR_factor_ref 0.049
_reflns_number_gt 1508
_reflns_number_total 1896
_reflns_threshold_expression >3.0\s(I)
_cod_data_source_file b006665fsup1.cif
_cod_data_source_block st503
_cod_depositor_comments
;
The following automatic conversions were performed:

'_refine_ls_weighting_scheme' value '4Fo^2^/(\s^2^(Fo^2^)+0.0004
Fo^4^)+3.0' was changed to 'calc'. New tag
'_refine_ls_weighting_details' was created. The value of the new tag
was set to 'w = 4Fo^2^/(\s^2^(Fo^2^)+0.0004 Fo^4^)+3.0'.

Automatic conversion script
Id: cif_fix_values 3143 2015-03-26 13:38:13Z robertas 
;
_cod_original_cell_volume 415.5(2)
_cod_original_sg_symbol_H-M P-1
_cod_database_code 7111097

loop_
_symmetry_equiv_pos_as_xyz
x,y,z
-x,-y,-z

loop_
_atom_site_label
_atom_site_fract_x
_atom_site_fract_y
_atom_site_fract_z
_atom_site_U_iso_or_equiv
_atom_site_adp_type
_atom_site_calc_flag
_atom_site_calc_attached_atom
_atom_site_type_symbol
C1 0.2103(2) -0.0246(2) 0.9160(1) 0.0306(5) Uani ? ? C
C2 0.0765(2) 0.1562(2) 0.8950(1) 0.0302(5) Uani ? ? C
C3 -0.1310(2) 0.1790(2) 0.9776(1) 0.0324(6) Uani ? ? C
N1 0.4226(2) -0.0562(2) 0.8321(1) 0.0333(5) Uani ? ? N
N2 0.5716(2) -0.1980(2) 0.8889(1) 0.0435(6) Uani ? ? N
C4 0.7466(2) -0.1971(3) 0.7848(2) 0.0492(8) Uani ? ? C
C5 0.7128(2) -0.0613(2) 0.6626(2) 0.0506(8) Uani ? ? C
C6 0.5044(2) 0.0266(2) 0.6953(2) 0.0425(7) Uani ? ? C
N3 0.1519(2) 0.3236(2) 0.7920(1) 0.0318(5) Uani ? ? N
N4 0.0818(2) 0.3795(2) 0.6672(1) 0.0413(6) Uani ? ? N
C7 0.1949(2) 0.5279(2) 0.5951(2) 0.0421(7) Uani ? ? C
C8 0.3347(2) 0.5668(2) 0.6708(2) 0.0439(7) Uani ? ? C
C9 0.3049(2) 0.4333(2) 0.7961(1) 0.0405(6) Uani ? ? C
H1 0.2204 -0.3019 1.0387 0.0435 Uiso calc ? H
H2 0.8794 -0.2798 0.7929 0.0685 Uiso calc C4 H
H3 0.8134 -0.0353 0.5751 0.0710 Uiso calc C5 H
H4 0.4306 0.1265 0.6342 0.0604 Uiso calc C6 H
H5 0.1817 0.5987 0.5028 0.0590 Uiso calc C7 H
H6 0.4305 0.6655 0.6414 0.0592 Uiso calc C8 H
H7 0.3773 0.4197 0.8716 0.0522 Uiso calc C9 H

loop_
_atom_site_aniso_label
_atom_site_aniso_U_11
_atom_site_aniso_U_22
_atom_site_aniso_U_33
_atom_site_aniso_U_12
_atom_site_aniso_U_13
_atom_site_aniso_U_23
_atom_site_aniso_type_symbol
C1 0.0287(5) 0.0365(6) 0.0275(5) -0.0055(4) -0.0033(4) -0.0052(5) C
C2 0.0325(5) 0.0316(5) 0.0269(5) -0.0066(4) -0.0054(4) -0.0015(5) C
C3 0.0322(5) 0.0320(6) 0.0330(6) -0.0021(5) -0.0056(5) -0.0029(5) C
N1 0.0299(5) 0.0368(5) 0.0335(5) -0.0039(4) -0.0018(4) -0.0048(4) N
N2 0.0339(5) 0.0546(7) 0.0444(6) 0.0042(5) -0.0074(5) -0.0077(5) N
C4 0.0312(6) 0.0649(9) 0.0588(8) 0.0003(6) -0.0013(6) -0.0187(7) C
C5 0.0437(7) 0.0572(8) 0.0520(8) -0.0113(6) 0.0144(7) -0.0104(7) C
C6 0.0466(7) 0.0441(7) 0.0374(7) -0.0068(6) 0.0062(6) -0.0007(6) C
N3 0.0333(5) 0.0330(5) 0.0293(5) -0.0061(4) -0.0047(4) -0.0005(4) N
N4 0.0452(5) 0.0461(6) 0.0339(5) -0.0106(5) -0.0114(4) 0.0045(5) N
C7 0.0507(7) 0.0429(7) 0.0343(7) -0.0085(6) -0.0048(6) 0.0061(6) C
C8 0.0481(7) 0.0396(7) 0.0444(7) -0.0157(5) -0.0002(6) -0.0021(6) C
C9 0.0410(6) 0.0414(6) 0.0390(6) -0.0124(5) -0.0066(5) -0.0064(5) C

loop_
_atom_type_symbol
_atom_type_scat_dispersion_real
_atom_type_scat_dispersion_imag
_atom_type_scat_source
C 0.002 0.002 International_Tables_Vol_IV_Table_2.3.1
H 0.000 0.000 International_Tables_Vol_IV_Table_2.3.1
N 0.004 0.003 International_Tables_Vol_IV_Table_2.3.1

loop_
_geom_angle_atom_site_label_1
_geom_angle_atom_site_label_2
_geom_angle_atom_site_label_3
_geom_angle
_geom_angle_site_symmetry_2
_geom_angle_site_symmetry_3
C2 C1 C3 118.5(1) . 2_557
C2 C1 N1 122.5(1) . .
C3 C1 N1 119.0(1) 2_557 .
C1 C2 C3 120.5(1) . .
C1 C2 N3 121.2(1) . .
C3 C2 N3 118.3(1) . .
C1 C3 C2 121.1(1) 2_557 .
C1 N1 N2 118.5(1) . .
C1 N1 C6 129.9(1) . .
N2 N1 C6 111.5(1) . .
N1 N2 C4 104.1(1) . .
N2 C4 C5 112.3(1) . .
C4 C5 C6 105.3(1) . .
N1 C6 C5 106.9(1) . .
C2 N3 N4 120.2(1) . .
C2 N3 C9 127.6(1) . .
N4 N3 C9 112.0(1) . .
N3 N4 C7 103.8(1) . .
N4 C7 C8 112.1(1) . .
C7 C8 C9 105.4(1) . .
N3 C9 C8 106.7(1) . .

loop_
_geom_bond_atom_site_label_1
_geom_bond_atom_site_label_2
_geom_bond_distance
_geom_bond_site_symmetry_2
C1 C2 1.402(2) .
C1 C3 1.392(2) 2_557
C1 N1 1.424(2) .
C2 C3 1.388(2) .
C2 N3 1.431(2) .
N1 N2 1.370(2) .
N1 C6 1.361(2) .
N2 C4 1.330(2) .
C4 C5 1.391(3) .
C5 C6 1.364(2) .
N3 N4 1.366(2) .
N3 C9 1.356(2) .
N4 C7 1.332(2) .
C7 C8 1.392(2) .
C8 C9 1.364(2) .
